data_4507615
loop_
_publ_author_name
'Bhardwaj, Rajni M.'
'Price, Louise S.'
'Price, Sarah L.'
'Reutzel-Edens, Susan M.'
'Miller, Gary J.'
'Oswald, Iain D. H.'
'Johnston, Blair F.'
'Florence, Alastair J.'

_publ_section_title
;
 Exploring the Experimental and Computed Crystal Energy Landscape of
 Olanzapine
;
_journal_issue 4
_journal_name_full 'Crystal Growth &amp; Design'
_journal_page_first 1602
_journal_paper_doi 10.1021/cg301826s
_journal_volume 13
_journal_year 2013
_chemical_formula_moiety '2(C17 H20 N4 S1),1(C H2 Cl2)'
_chemical_formula_sum 'C35 H42 Cl2 N8 S2'
_chemical_formula_weight 709.79
_chemical_name_common 'olanzapine dichloromethane'
_chemical_name_systematic
;
 ?
;
_space_group_IT_number 2
_symmetry_cell_setting triclinic
_symmetry_space_group_name_Hall '-P 1'
_symmetry_space_group_name_H-M 'P -1'
_atom_sites_solution_hydrogens geom
_atom_sites_solution_primary direct
_atom_sites_solution_secondary difmap
_audit_creation_method SHELXL-97
_cell_angle_alpha 103.991(6)
_cell_angle_beta 96.989(6)
_cell_angle_gamma 99.825(6)
_cell_formula_units_Z 2
_cell_length_a 9.6671(15)
_cell_length_b 11.5070(17)
_cell_length_c 16.697(2)
_cell_measurement_reflns_used 9915
_cell_measurement_temperature 123(2)
_cell_measurement_theta_max 26.46
_cell_measurement_theta_min 2.53
_cell_volume 1749.9(4)
_computing_cell_refinement 'Bruker SAINT'
_computing_data_collection 'Bruker APEX2'
_computing_data_reduction 'Bruker SAINT'
_computing_molecular_graphics 'Bruker SHELXTL'
_computing_publication_material 'Bruker SHELXTL'
_computing_structure_refinement 'SHELXL-97 (Sheldrick, 2008)'
_computing_structure_solution 'SHELXS-97 (Sheldrick, 2008)'
_diffrn_ambient_temperature 123(2)
_diffrn_measured_fraction_theta_full 0.998
_diffrn_measured_fraction_theta_max 0.998
_diffrn_measurement_device_type 'Bruker APEX-II CCD'
_diffrn_measurement_method '\f and \w scan'
_diffrn_radiation_monochromator graphite
_diffrn_radiation_source 'fine-focus sealed tube'
_diffrn_radiation_type MoK\a
_diffrn_radiation_wavelength 0.71073
_diffrn_reflns_av_R_equivalents 0.0164
_diffrn_reflns_av_sigmaI/netI 0.0150
_diffrn_reflns_limit_h_max 11
_diffrn_reflns_limit_h_min -11
_diffrn_reflns_limit_k_max 13
_diffrn_reflns_limit_k_min -13
_diffrn_reflns_limit_l_max 18
_diffrn_reflns_limit_l_min -19
_diffrn_reflns_number 22706
_diffrn_reflns_theta_full 25.00
_diffrn_reflns_theta_max 25.00
_diffrn_reflns_theta_min 1.96
_exptl_absorpt_coefficient_mu 0.344
_exptl_absorpt_correction_T_max 0.7454
_exptl_absorpt_correction_T_min 0.6801
_exptl_absorpt_correction_type multi-scan
_exptl_absorpt_process_details SADABS
_exptl_crystal_colour yellow
_exptl_crystal_density_diffrn 1.347
_exptl_crystal_density_method 'not measured'
_exptl_crystal_description Plate
_exptl_crystal_F_000 748
_exptl_crystal_size_max 0.60
_exptl_crystal_size_mid 0.30
_exptl_crystal_size_min 0.15
_refine_diff_density_max 0.284
_refine_diff_density_min -0.244
_refine_diff_density_rms 0.039
_refine_ls_extinction_method none
_refine_ls_goodness_of_fit_ref 1.051
_refine_ls_hydrogen_treatment mixed
_refine_ls_matrix_type full
_refine_ls_number_parameters 436
_refine_ls_number_reflns 6166
_refine_ls_number_restraints 0
_refine_ls_restrained_S_all 1.051
_refine_ls_R_factor_all 0.0311
_refine_ls_R_factor_gt 0.0275
_refine_ls_shift/su_max 0.001
_refine_ls_shift/su_mean 0.000
_refine_ls_structure_factor_coef Fsqd
_refine_ls_weighting_details 'calc w=1/[\s^2^(Fo^2^)+(0.0331P)^2^+0.8909P] where P=(Fo^2^+2Fc^2^)/3'
_refine_ls_weighting_scheme calc
_refine_ls_wR_factor_gt 0.0696
_refine_ls_wR_factor_ref 0.0726
_reflns_number_gt 5615
_reflns_number_total 6166
_reflns_threshold_expression >2\s(I)
_cod_data_source_file cg301826s_si_002.cif
_cod_data_source_block olanzapine_DCM
_cod_depositor_comments
;
The following automatic conversions were performed:

'_symmetry_cell_setting' value 'Triclinic' changed to 'triclinic'
according to /home/saulius/struct/CIF-dictionaries/cif_core.dic
dictionary named 'cif_core.dic' version 2.4.2 from 2011-04-26.

Automatic conversion script
Id: cif_fix_values 1891 2012-01-12 08:04:46Z andrius 
;
_cod_original_cell_volume 1749.8(4)
_cod_original_sg_symbol_H-M P-1
_cod_database_code 4507615

loop_
_symmetry_equiv_pos_as_xyz
'x, y, z'
'-x, -y, -z'

loop_
_atom_site_label
_atom_site_type_symbol
_atom_site_fract_x
_atom_site_fract_y
_atom_site_fract_z
_atom_site_U_iso_or_equiv
_atom_site_adp_type
_atom_site_occupancy
_atom_site_symmetry_multiplicity
_atom_site_calc_flag
_atom_site_refinement_flags
C1S C 1.09359(17) -0.41129(15) 0.25217(10) 0.0302(4) Uani 1 1 d .
H1S1 H 1.1581 -0.3308 0.2785 0.036 Uiso 1 1 calc R
H1S2 H 1.0967 -0.4326 0.1914 0.036 Uiso 1 1 calc R
H2N H 0.4110(17) 0.1422(15) 0.2301(10) 0.022(4) Uiso 1 1 d .
H1N H 0.3715(18) -0.1029(17) 0.1856(11) 0.027(4) Uiso 1 1 d .
S1 S 0.64914(4) 0.25369(3) 0.35168(2) 0.02038(9) Uani 1 1 d .
S2 S 0.65145(4) -0.11367(3) 0.16597(2) 0.02025(9) Uani 1 1 d .
Cl2S Cl 1.15179(4) -0.52371(4) 0.29621(3) 0.03372(11) Uani 1 1 d .
Cl1S Cl 0.91859(4) -0.40214(4) 0.26798(3) 0.04344(12) Uani 1 1 d .
N6 N 0.31588(12) -0.09481(10) 0.34970(7) 0.0179(2) Uani 1 1 d .
N7 N 0.52012(12) -0.15937(10) 0.38736(7) 0.0184(2) Uani 1 1 d .
N3 N 0.40954(12) -0.54020(10) 0.12648(7) 0.0198(3) Uani 1 1 d .
N2 N 0.25454(12) -0.43707(10) 0.07337(7) 0.0195(3) Uani 1 1 d .
N4 N 0.48757(12) -0.76343(10) 0.14007(7) 0.0190(2) Uani 1 1 d .
N1 N 0.36165(13) -0.17966(11) 0.15971(7) 0.0206(3) Uani 1 1 d .
C6 C 0.64982(14) -0.34115(13) 0.11486(8) 0.0185(3) Uani 1 1 d .
H6 H 0.6785 -0.4165 0.0954 0.022 Uiso 1 1 calc R
C19 C 0.52158(14) 0.11960(12) 0.32743(8) 0.0168(3) Uani 1 1 d .
C21 C 0.23560(14) -0.00852(12) 0.33581(8) 0.0183(3) Uani 1 1 d .
C3 C 0.26120(14) -0.21610(13) 0.08415(9) 0.0188(3) Uani 1 1 d .
C16 C 0.59087(15) -0.64624(13) 0.16582(9) 0.0200(3) Uani 1 1 d .
H16A H 0.6378 -0.6343 0.1181 0.024 Uiso 1 1 calc R
H16B H 0.6652 -0.6475 0.2118 0.024 Uiso 1 1 calc R
N5 N 0.40451(12) 0.09180(11) 0.26251(7) 0.0172(2) Uani 1 1 d .
C15 C 0.51784(15) -0.54172(13) 0.19489(9) 0.0197(3) Uani 1 1 d .
H15A H 0.4730 -0.5519 0.2437 0.024 Uiso 1 1 calc R
H15B H 0.5885 -0.4633 0.2122 0.024 Uiso 1 1 calc R
N8 N 0.65365(12) -0.35158(11) 0.41723(8) 0.0210(3) Uani 1 1 d .
C30 C 0.43507(15) -0.28013(12) 0.37981(9) 0.0201(3) Uani 1 1 d .
H30A H 0.4187 -0.3301 0.3209 0.024 Uiso 1 1 calc R
H30B H 0.3413 -0.2720 0.3960 0.024 Uiso 1 1 calc R
C2 C 0.49055(15) -0.21587(12) 0.15090(8) 0.0178(3) Uani 1 1 d .
C20 C 0.27090(14) 0.07920(12) 0.29167(8) 0.0179(3) Uani 1 1 d .
C5 C 0.38236(14) -0.43618(12) 0.10762(8) 0.0173(3) Uani 1 1 d .
C7 C 0.74088(15) -0.23157(13) 0.13631(9) 0.0199(3) Uani 1 1 d .
C24 C 0.73772(15) 0.21580(13) 0.43557(9) 0.0204(3) Uani 1 1 d .
C32 C 0.66269(15) -0.16878(13) 0.36849(9) 0.0206(3) Uani 1 1 d .
H32A H 0.7196 -0.0861 0.3746 0.025 Uiso 1 1 calc R
H32B H 0.6549 -0.2177 0.3099 0.025 Uiso 1 1 calc R
C22 C 0.45323(14) -0.07008(12) 0.36994(8) 0.0168(3) Uani 1 1 d .
C4 C 0.21858(14) -0.34131(13) 0.04218(9) 0.0185(3) Uani 1 1 d .
C33 C 0.73591(15) -0.22889(13) 0.42743(9) 0.0219(3) Uani 1 1 d .
H33A H 0.8329 -0.2336 0.4153 0.026 Uiso 1 1 calc R
H33B H 0.7448 -0.1794 0.4860 0.026 Uiso 1 1 calc R
C31 C 0.51148(15) -0.34308(13) 0.43587(9) 0.0222(3) Uani 1 1 d .
H31A H 0.5194 -0.2969 0.4951 0.027 Uiso 1 1 calc R
H31B H 0.4549 -0.4264 0.4283 0.027 Uiso 1 1 calc R
C23 C 0.66970(14) 0.10761(13) 0.44336(9) 0.0188(3) Uani 1 1 d .
H23 H 0.7010 0.0725 0.4865 0.023 Uiso 1 1 calc R
C13 C 0.30317(15) -0.65368(12) 0.09925(9) 0.0211(3) Uani 1 1 d .
H13A H 0.2333 -0.6512 0.0515 0.025 Uiso 1 1 calc R
H13B H 0.2515 -0.6643 0.1455 0.025 Uiso 1 1 calc R
C1 C 0.50588(14) -0.33372(12) 0.12409(8) 0.0170(3) Uani 1 1 d .
C29 C 0.10163(15) -0.01911(13) 0.36013(9) 0.0231(3) Uani 1 1 d .
H29 H 0.0742 -0.0780 0.3896 0.028 Uiso 1 1 calc R
C11 C 0.07050(15) -0.28684(15) -0.06551(10) 0.0261(3) Uani 1 1 d .
H11 H 0.0083 -0.3113 -0.1179 0.031 Uiso 1 1 calc R
C12 C 0.12163(15) -0.37371(14) -0.03261(9) 0.0230(3) Uani 1 1 d .
H12 H 0.0898 -0.4578 -0.0618 0.028 Uiso 1 1 calc R
C18 C 0.54632(14) 0.05048(12) 0.38087(8) 0.0173(3) Uani 1 1 d .
C28 C 0.00796(16) 0.05307(14) 0.34278(10) 0.0289(3) Uani 1 1 d .
H28 H -0.0815 0.0445 0.3612 0.035 Uiso 1 1 calc R
C14 C 0.37651(15) -0.75963(13) 0.07315(9) 0.0215(3) Uani 1 1 d .
H14A H 0.3048 -0.8373 0.0572 0.026 Uiso 1 1 calc R
H14B H 0.4197 -0.7524 0.0233 0.026 Uiso 1 1 calc R
C8 C 0.89729(16) -0.20277(15) 0.13515(10) 0.0281(3) Uani 1 1 d .
H8A H 0.9277 -0.2776 0.1084 0.042 Uiso 1 1 calc R
H8B H 0.9492 -0.1698 0.1927 0.042 Uiso 1 1 calc R
H8C H 0.9175 -0.1421 0.1036 0.042 Uiso 1 1 calc R
C34 C 0.72399(17) -0.41323(14) 0.47119(10) 0.0300(4) Uani 1 1 d .
H34A H 0.8168 -0.4226 0.4556 0.045 Uiso 1 1 calc R
H34B H 0.6650 -0.4942 0.4649 0.045 Uiso 1 1 calc R
H34C H 0.7377 -0.3646 0.5296 0.045 Uiso 1 1 calc R
C26 C 0.17576(16) 0.15064(13) 0.27359(9) 0.0245(3) Uani 1 1 d .
H26 H 0.2013 0.2092 0.2436 0.029 Uiso 1 1 calc R
C27 C 0.04397(16) 0.13762(14) 0.29872(11) 0.0300(4) Uani 1 1 d .
H27 H -0.0210 0.1864 0.2857 0.036 Uiso 1 1 calc R
C9 C 0.20499(15) -0.12992(13) 0.05275(9) 0.0225(3) Uani 1 1 d .
H9 H 0.2319 -0.0459 0.0829 0.027 Uiso 1 1 calc R
C17 C 0.56060(17) -0.86193(14) 0.10807(10) 0.0257(3) Uani 1 1 d .
H17A H 0.6019 -0.8475 0.0597 0.039 Uiso 1 1 calc R
H17B H 0.4923 -0.9405 0.0910 0.039 Uiso 1 1 calc R
H17C H 0.6365 -0.8638 0.1520 0.039 Uiso 1 1 calc R
C10 C 0.10986(15) -0.16480(15) -0.02222(10) 0.0265(3) Uani 1 1 d .
H10 H 0.0722 -0.1051 -0.0435 0.032 Uiso 1 1 calc R
C25 C 0.87160(16) 0.29866(14) 0.48722(10) 0.0280(3) Uani 1 1 d .
H25A H 0.9082 0.2624 0.5307 0.042 Uiso 1 1 calc R
H25B H 0.8513 0.3784 0.5136 0.042 Uiso 1 1 calc R
H25C H 0.9430 0.3095 0.4512 0.042 Uiso 1 1 calc R

loop_
_atom_site_aniso_label
_atom_site_aniso_U_11
_atom_site_aniso_U_22
_atom_site_aniso_U_33
_atom_site_aniso_U_23
_atom_site_aniso_U_13
_atom_site_aniso_U_12
C1S 0.0261(8) 0.0333(9) 0.0296(8) 0.0073(7) 0.0013(7) 0.0058(7)
S1 0.02096(18) 0.01768(17) 0.02120(18) 0.00584(14) 0.00305(14) -0.00005(13)
S2 0.02172(18) 0.01657(17) 0.02057(18) 0.00404(14) 0.00167(14) 0.00162(13)
Cl2S 0.0331(2) 0.0267(2) 0.0383(2) 0.00372(17) 0.00125(17) 0.00849(16)
Cl1S 0.0264(2) 0.0531(3) 0.0519(3) 0.0140(2) 0.00315(19) 0.01380(19)
N6 0.0187(6) 0.0188(6) 0.0165(6) 0.0052(5) 0.0045(5) 0.0032(5)
N7 0.0157(6) 0.0184(6) 0.0224(6) 0.0079(5) 0.0052(5) 0.0023(5)
N3 0.0180(6) 0.0168(6) 0.0228(6) 0.0056(5) -0.0007(5) 0.0017(5)
N2 0.0168(6) 0.0203(6) 0.0212(6) 0.0053(5) 0.0032(5) 0.0039(5)
N4 0.0216(6) 0.0180(6) 0.0199(6) 0.0073(5) 0.0067(5) 0.0055(5)
N1 0.0225(6) 0.0193(6) 0.0191(6) 0.0006(5) 0.0031(5) 0.0086(5)
C6 0.0189(7) 0.0200(7) 0.0178(7) 0.0061(6) 0.0030(5) 0.0061(6)
C19 0.0171(7) 0.0163(6) 0.0166(7) 0.0024(5) 0.0060(5) 0.0028(5)
C21 0.0182(7) 0.0176(7) 0.0162(7) 0.0005(5) 0.0019(5) 0.0020(5)
C3 0.0147(7) 0.0245(7) 0.0189(7) 0.0062(6) 0.0068(5) 0.0053(6)
C16 0.0188(7) 0.0216(7) 0.0214(7) 0.0098(6) 0.0037(6) 0.0033(6)
N5 0.0181(6) 0.0189(6) 0.0154(6) 0.0065(5) 0.0037(5) 0.0032(5)
C15 0.0199(7) 0.0202(7) 0.0183(7) 0.0062(6) 0.0010(6) 0.0024(6)
N8 0.0205(6) 0.0184(6) 0.0246(6) 0.0071(5) 0.0024(5) 0.0043(5)
C30 0.0188(7) 0.0180(7) 0.0232(7) 0.0061(6) 0.0046(6) 0.0016(6)
C2 0.0198(7) 0.0192(7) 0.0136(6) 0.0040(5) 0.0014(5) 0.0031(5)
C20 0.0175(7) 0.0177(7) 0.0161(7) 0.0010(5) 0.0029(5) 0.0021(5)
C5 0.0191(7) 0.0180(7) 0.0148(7) 0.0029(5) 0.0046(5) 0.0048(5)
C7 0.0204(7) 0.0230(7) 0.0172(7) 0.0070(6) 0.0029(5) 0.0047(6)
C24 0.0189(7) 0.0225(7) 0.0187(7) 0.0032(6) 0.0038(6) 0.0044(6)
C32 0.0183(7) 0.0202(7) 0.0256(8) 0.0082(6) 0.0083(6) 0.0037(6)
C22 0.0196(7) 0.0194(7) 0.0121(6) 0.0046(5) 0.0053(5) 0.0037(5)
C4 0.0140(7) 0.0237(7) 0.0203(7) 0.0072(6) 0.0065(5) 0.0056(5)
C33 0.0180(7) 0.0204(7) 0.0262(8) 0.0051(6) 0.0024(6) 0.0031(6)
C31 0.0227(7) 0.0195(7) 0.0253(8) 0.0084(6) 0.0054(6) 0.0022(6)
C23 0.0180(7) 0.0219(7) 0.0173(7) 0.0048(6) 0.0043(5) 0.0059(6)
C13 0.0198(7) 0.0189(7) 0.0233(7) 0.0063(6) 0.0013(6) 0.0010(6)
C1 0.0180(7) 0.0192(7) 0.0143(6) 0.0053(5) 0.0013(5) 0.0050(5)
C29 0.0200(7) 0.0229(7) 0.0252(8) 0.0050(6) 0.0065(6) 0.0010(6)
C11 0.0157(7) 0.0399(9) 0.0244(8) 0.0119(7) 0.0016(6) 0.0071(6)
C12 0.0158(7) 0.0280(8) 0.0239(8) 0.0047(6) 0.0035(6) 0.0041(6)
C18 0.0173(7) 0.0184(7) 0.0168(7) 0.0034(5) 0.0062(5) 0.0047(5)
C28 0.0178(7) 0.0285(8) 0.0393(9) 0.0050(7) 0.0097(7) 0.0042(6)
C14 0.0244(8) 0.0185(7) 0.0201(7) 0.0055(6) 0.0025(6) 0.0008(6)
C8 0.0207(8) 0.0304(8) 0.0318(8) 0.0082(7) 0.0056(6) 0.0010(6)
C34 0.0297(8) 0.0255(8) 0.0366(9) 0.0132(7) 0.0007(7) 0.0071(7)
C26 0.0247(8) 0.0212(7) 0.0283(8) 0.0076(6) 0.0044(6) 0.0059(6)
C27 0.0227(8) 0.0266(8) 0.0422(9) 0.0083(7) 0.0056(7) 0.0106(6)
C9 0.0184(7) 0.0235(7) 0.0292(8) 0.0097(6) 0.0092(6) 0.0071(6)
C17 0.0301(8) 0.0231(7) 0.0288(8) 0.0092(6) 0.0129(6) 0.0097(6)
C10 0.0184(7) 0.0354(9) 0.0339(9) 0.0190(7) 0.0079(6) 0.0114(6)
C25 0.0231(8) 0.0275(8) 0.0285(8) 0.0044(7) -0.0005(6) 0.0000(6)

loop_
_atom_type_symbol
_atom_type_description
_atom_type_scat_dispersion_real
_atom_type_scat_dispersion_imag
_atom_type_scat_source
C C 0.0033 0.0016 'International Tables Vol C Tables 4.2.6.8 and 6.1.1.4'
H H 0.0000 0.0000 'International Tables Vol C Tables 4.2.6.8 and 6.1.1.4'
N N 0.0061 0.0033 'International Tables Vol C Tables 4.2.6.8 and 6.1.1.4'
S S 0.1246 0.1234 'International Tables Vol C Tables 4.2.6.8 and 6.1.1.4'
Cl Cl 0.1484 0.1585 'International Tables Vol C Tables 4.2.6.8 and 6.1.1.4'

loop_
_geom_angle_atom_site_label_1
_geom_angle_atom_site_label_2
_geom_angle_atom_site_label_3
_geom_angle
Cl1S C1S Cl2S 110.27(9)
Cl1S C1S H1S1 109.6
Cl2S C1S H1S1 109.6
Cl1S C1S H1S2 109.6
Cl2S C1S H1S2 109.6
H1S1 C1S H1S2 108.1
C19 S1 C24 91.61(7)
C2 S2 C7 91.94(7)
C22 N6 C21 123.75(12)
C22 N7 C30 119.15(11)
C22 N7 C32 122.10(11)
C30 N7 C32 110.58(11)
C5 N3 C13 120.89(11)
C5 N3 C15 124.36(11)
C13 N3 C15 111.71(11)
C5 N2 C4 123.26(12)
C17 N4 C14 108.97(11)
C17 N4 C16 109.09(11)
C14 N4 C16 109.03(11)
C2 N1 C3 113.77(11)
C2 N1 H1N 113.5(11)
C3 N1 H1N 112.7(11)
C7 C6 C1 113.98(12)
C7 C6 H6 123.0
C1 C6 H6 123.0
C18 C19 N5 125.62(12)
C18 C19 S1 111.68(10)
N5 C19 S1 122.63(10)
C29 C21 N6 116.98(12)
C29 C21 C20 116.81(13)
N6 C21 C20 125.84(12)
C9 C3 C4 120.51(13)
C9 C3 N1 120.63(13)
C4 C3 N1 118.86(13)
N4 C16 C15 110.58(11)
N4 C16 H16A 109.5
C15 C16 H16A 109.5
N4 C16 H16B 109.5
C15 C16 H16B 109.5
H16A C16 H16B 108.1
C19 N5 C20 112.79(11)
C19 N5 H2N 113.3(10)
C20 N5 H2N 112.1(10)
N3 C15 C16 109.02(11)
N3 C15 H15A 109.9
C16 C15 H15A 109.9
N3 C15 H15B 109.9
C16 C15 H15B 109.9
H15A C15 H15B 108.3
C34 N8 C33 110.94(11)
C34 N8 C31 110.59(12)
C33 N8 C31 109.10(11)
N7 C30 C31 109.95(11)
N7 C30 H30A 109.7
C31 C30 H30A 109.7
N7 C30 H30B 109.7
C31 C30 H30B 109.7
H30A C30 H30B 108.2
C1 C2 N1 125.16(13)
C1 C2 S2 111.30(10)
N1 C2 S2 123.39(11)
C26 C20 C21 120.79(13)
C26 C20 N5 119.57(13)
C21 C20 N5 119.61(12)
N2 C5 N3 118.46(12)
N2 C5 C1 125.42(12)
N3 C5 C1 116.02(12)
C6 C7 C8 129.41(13)
C6 C7 S2 110.64(11)
C8 C7 S2 119.93(11)
C23 C24 C25 128.86(14)
C23 C24 S1 110.72(11)
C25 C24 S1 120.41(11)
N7 C32 C33 109.86(11)
N7 C32 H32A 109.7
C33 C32 H32A 109.7
N7 C32 H32B 109.7
C33 C32 H32B 109.7
H32A C32 H32B 108.2
N6 C22 N7 118.83(12)
N6 C22 C18 125.21(12)
N7 C22 C18 115.87(12)
C12 C4 N2 117.12(13)
C12 C4 C3 117.35(13)
N2 C4 C3 125.22(13)
N8 C33 C32 109.69(11)
N8 C33 H33A 109.7
C32 C33 H33A 109.7
N8 C33 H33B 109.7
C32 C33 H33B 109.7
H33A C33 H33B 108.2
N8 C31 C30 111.69(11)
N8 C31 H31A 109.3
C30 C31 H31A 109.3
N8 C31 H31B 109.3
C30 C31 H31B 109.3
H31A C31 H31B 107.9
C24 C23 C18 113.94(13)
C24 C23 H23 123.0
C18 C23 H23 123.0
N3 C13 C14 109.06(11)
N3 C13 H13A 109.9
C14 C13 H13A 109.9
N3 C13 H13B 109.9
C14 C13 H13B 109.9
H13A C13 H13B 108.3
C2 C1 C6 112.10(12)
C2 C1 C5 120.56(12)
C6 C1 C5 127.33(12)
C28 C29 C21 122.20(14)
C28 C29 H29 118.9
C21 C29 H29 118.9
C10 C11 C12 119.99(14)
C10 C11 H11 120.0
C12 C11 H11 120.0
C11 C12 C4 121.88(14)
C11 C12 H12 119.1
C4 C12 H12 119.1
C19 C18 C23 112.03(12)
C19 C18 C22 120.83(12)
C23 C18 C22 127.12(12)
C27 C28 C29 120.10(14)
C27 C28 H28 120.0
C29 C28 H28 120.0
N4 C14 C13 112.26(12)
N4 C14 H14A 109.2
C13 C14 H14A 109.2
N4 C14 H14B 109.2
C13 C14 H14B 109.2
H14A C14 H14B 107.9
C7 C8 H8A 109.5
C7 C8 H8B 109.5
H8A C8 H8B 109.5
C7 C8 H8C 109.5
H8A C8 H8C 109.5
H8B C8 H8C 109.5
N8 C34 H34A 109.5
N8 C34 H34B 109.5
H34A C34 H34B 109.5
N8 C34 H34C 109.5
H34A C34 H34C 109.5
H34B C34 H34C 109.5
C27 C26 C20 120.79(14)
C27 C26 H26 119.6
C20 C26 H26 119.6
C28 C27 C26 119.31(14)
C28 C27 H27 120.3
C26 C27 H27 120.3
C3 C9 C10 120.80(14)
C3 C9 H9 119.6
C10 C9 H9 119.6
N4 C17 H17A 109.5
N4 C17 H17B 109.5
H17A C17 H17B 109.5
N4 C17 H17C 109.5
H17A C17 H17C 109.5
H17B C17 H17C 109.5
C11 C10 C9 119.38(14)
C11 C10 H10 120.3
C9 C10 H10 120.3
C24 C25 H25A 109.5
C24 C25 H25B 109.5
H25A C25 H25B 109.5
C24 C25 H25C 109.5
H25A C25 H25C 109.5
H25B C25 H25C 109.5

loop_
_geom_bond_atom_site_label_1
_geom_bond_atom_site_label_2
_geom_bond_distance
C1S Cl1S 1.7603(16)
C1S Cl2S 1.7715(17)
C1S H1S1 0.9900
C1S H1S2 0.9900
S1 C19 1.7298(14)
S1 C24 1.7366(15)
S2 C2 1.7329(14)
S2 C7 1.7358(14)
N6 C22 1.2936(18)
N6 C21 1.4043(18)
N7 C22 1.3727(18)
N7 C30 1.4570(17)
N7 C32 1.4665(18)
N3 C5 1.3677(18)
N3 C13 1.4526(18)
N3 C15 1.4581(18)
N2 C5 1.2942(18)
N2 C4 1.4037(18)
N4 C17 1.4632(18)
N4 C14 1.4666(18)
N4 C16 1.4684(18)
N1 C2 1.3929(18)
N1 C3 1.4204(18)
N1 H1N 0.868(18)
C6 C7 1.349(2)
C6 C1 1.4331(19)
C6 H6 0.9500
C19 C18 1.357(2)
C19 N5 1.4030(18)
C21 C29 1.398(2)
C21 C20 1.408(2)
C3 C9 1.386(2)
C3 C4 1.406(2)
C16 C15 1.5071(19)
C16 H16A 0.9900
C16 H16B 0.9900
N5 C20 1.4317(18)
N5 H2N 0.884(17)
C15 H15A 0.9900
C15 H15B 0.9900
N8 C34 1.4497(19)
N8 C33 1.4568(18)
N8 C31 1.4597(18)
C30 C31 1.513(2)
C30 H30A 0.9900
C30 H30B 0.9900
C2 C1 1.3611(19)
C20 C26 1.387(2)
C5 C1 1.4745(19)
C7 C8 1.495(2)
C24 C23 1.349(2)
C24 C25 1.496(2)
C32 C33 1.508(2)
C32 H32A 0.9900
C32 H32B 0.9900
C22 C18 1.4762(19)
C4 C12 1.396(2)
C33 H33A 0.9900
C33 H33B 0.9900
C31 H31A 0.9900
C31 H31B 0.9900
C23 C18 1.4287(19)
C23 H23 0.9500
C13 C14 1.514(2)
C13 H13A 0.9900
C13 H13B 0.9900
C29 C28 1.379(2)
C29 H29 0.9500
C11 C10 1.378(2)
C11 C12 1.383(2)
C11 H11 0.9500
C12 H12 0.9500
C28 C27 1.379(2)
C28 H28 0.9500
C14 H14A 0.9900
C14 H14B 0.9900
C8 H8A 0.9800
C8 H8B 0.9800
C8 H8C 0.9800
C34 H34A 0.9800
C34 H34B 0.9800
C34 H34C 0.9800
C26 C27 1.385(2)
C26 H26 0.9500
C27 H27 0.9500
C9 C10 1.387(2)
C9 H9 0.9500
C17 H17A 0.9800
C17 H17B 0.9800
C17 H17C 0.9800
C10 H10 0.9500
C25 H25A 0.9800
C25 H25B 0.9800
C25 H25C 0.9800

loop_
_geom_torsion_atom_site_label_1
_geom_torsion_atom_site_label_2
_geom_torsion_atom_site_label_3
_geom_torsion_atom_site_label_4
_geom_torsion
C24 S1 C19 C18 0.02(11)
C24 S1 C19 N5 177.13(11)
C22 N6 C21 C29 -145.24(13)
C22 N6 C21 C20 42.0(2)
C2 N1 C3 C9 -122.39(14)
C2 N1 C3 C4 58.27(17)
C17 N4 C16 C15 176.99(11)
C14 N4 C16 C15 58.09(14)
C18 C19 N5 C20 58.51(17)
S1 C19 N5 C20 -118.19(12)
C5 N3 C15 C16 -139.91(13)
C13 N3 C15 C16 59.77(15)
N4 C16 C15 N3 -59.70(14)
C22 N7 C30 C31 -154.78(12)
C32 N7 C30 C31 55.99(15)
C3 N1 C2 C1 -59.46(18)
C3 N1 C2 S2 115.72(13)
C7 S2 C2 C1 -0.34(11)
C7 S2 C2 N1 -176.11(12)
C29 C21 C20 C26 -0.1(2)
N6 C21 C20 C26 172.59(13)
C29 C21 C20 N5 -177.91(12)
N6 C21 C20 N5 -5.2(2)
C19 N5 C20 C26 123.94(14)
C19 N5 C20 C21 -58.28(16)
C4 N2 C5 N3 -172.01(12)
C4 N2 C5 C1 4.2(2)
C13 N3 C5 N2 7.77(19)
C15 N3 C5 N2 -150.85(13)
C13 N3 C5 C1 -168.77(12)
C15 N3 C5 C1 32.62(18)
C1 C6 C7 C8 179.94(14)
C1 C6 C7 S2 -1.80(15)
C2 S2 C7 C6 1.23(11)
C2 S2 C7 C8 179.68(12)
C19 S1 C24 C23 -0.86(11)
C19 S1 C24 C25 178.53(12)
C22 N7 C32 C33 153.20(12)
C30 N7 C32 C33 -58.64(15)
C21 N6 C22 N7 175.80(12)
C21 N6 C22 C18 -0.5(2)
C30 N7 C22 N6 2.05(18)
C32 N7 C22 N6 147.62(13)
C30 N7 C22 C18 178.69(11)
C32 N7 C22 C18 -35.74(18)
C5 N2 C4 C12 140.46(14)
C5 N2 C4 C3 -46.2(2)
C9 C3 C4 C12 1.7(2)
N1 C3 C4 C12 -178.92(12)
C9 C3 C4 N2 -171.61(13)
N1 C3 C4 N2 7.7(2)
C34 N8 C33 C32 178.10(12)
C31 N8 C33 C32 -59.82(15)
N7 C32 C33 N8 60.53(15)
C34 N8 C31 C30 -179.45(12)
C33 N8 C31 C30 58.27(15)
N7 C30 C31 N8 -56.39(15)
C25 C24 C23 C18 -177.85(14)
S1 C24 C23 C18 1.47(15)
C5 N3 C13 C14 141.48(13)
C15 N3 C13 C14 -57.42(15)
N1 C2 C1 C6 175.09(12)
S2 C2 C1 C6 -0.59(15)
N1 C2 C1 C5 -4.6(2)
S2 C2 C1 C5 179.69(10)
C7 C6 C1 C2 1.58(17)
C7 C6 C1 C5 -178.72(13)
N2 C5 C1 C2 38.8(2)
N3 C5 C1 C2 -144.97(13)
N2 C5 C1 C6 -140.90(15)
N3 C5 C1 C6 35.36(19)
N6 C21 C29 C28 -173.96(13)
C20 C21 C29 C28 -0.6(2)
C10 C11 C12 C4 -3.1(2)
N2 C4 C12 C11 174.95(13)
C3 C4 C12 C11 1.0(2)
N5 C19 C18 C23 -176.22(12)
S1 C19 C18 C23 0.79(15)
N5 C19 C18 C22 5.1(2)
S1 C19 C18 C22 -177.86(10)
C24 C23 C18 C19 -1.49(17)
C24 C23 C18 C22 177.05(13)
N6 C22 C18 C19 -41.0(2)
N7 C22 C18 C19 142.61(13)
N6 C22 C18 C23 140.58(14)
N7 C22 C18 C23 -35.82(19)
C21 C29 C28 C27 1.2(2)
C17 N4 C14 C13 -175.64(11)
C16 N4 C14 C13 -56.67(15)
N3 C13 C14 N4 56.08(15)
C21 C20 C26 C27 0.2(2)
N5 C20 C26 C27 177.94(13)
C29 C28 C27 C26 -1.2(2)
C20 C26 C27 C28 0.5(2)
C4 C3 C9 C10 -2.5(2)
N1 C3 C9 C10 178.21(13)
C12 C11 C10 C9 2.4(2)
C3 C9 C10 C11 0.4(2)

loop_
_cod_related_entry_id
_cod_related_entry_database
_cod_related_entry_code
1 ChemSpider 30652540
